data_7205609
loop_
_publ_author_name
'Prikhodchenko, Petr V.'
'Medvedev, Alexander G.'
'Tripol'skaya, Tatiana A.'
'Churakov, Andrei V.'
'Wolanov, Yitzhak'
'Howard, Judith A. K.'
'Lev, Ovadia'

_publ_section_title
;
 Crystal structures of natural amino acid perhydrates
;
_journal_issue 7
_journal_name_full CrystEngComm
_journal_page_first 2399
_journal_paper_doi 10.1039/c0ce00481b
_journal_volume 13
_journal_year 2011
_chemical_absolute_configuration syn
_chemical_formula_moiety 'C6 H13 N O2, H2 O2, 0.5(H2 O)'
_chemical_formula_sum 'C6 H16 N O4.5'
_chemical_formula_weight 174.20
_chemical_name_common
;(2S,3S)-2-Amino-3-methylpentanoic acid hydrogen peroxide
solvate hemihydrate
;
_chemical_name_systematic
;
(2S,3S)-2-Amino-3-methylpentanoic acid
hydrogen peroxide solvate hemihydrate
;
_space_group_IT_number 5
_symmetry_cell_setting monoclinic
_symmetry_space_group_name_Hall 'C 2y'
_symmetry_space_group_name_H-M 'C 1 2 1'
_atom_sites_solution_hydrogens difmap
_atom_sites_solution_primary direct
_atom_sites_solution_secondary difmap
_audit_creation_method SHELXL-97
_cell_angle_alpha 90.00
_cell_angle_beta 91.839(3)
_cell_angle_gamma 90.00
_cell_formula_units_Z 4
_cell_length_a 10.0728(7)
_cell_length_b 7.3940(6)
_cell_length_c 12.1940(7)
_cell_measurement_reflns_used 2314
_cell_measurement_temperature 120(2)
_cell_measurement_theta_max 29.872
_cell_measurement_theta_min 3.343
_cell_volume 907.72(11)
_computing_cell_refinement 'SAINT (Bruker, 2003)'
_computing_data_collection 'SMART (Bruker, 2003)'
_computing_data_reduction SAINT
_computing_molecular_graphics SHELXTL
_computing_publication_material SHELXTL
_computing_structure_refinement SHELXTL
_computing_structure_solution 'SHELXTL (Bruker, 2003)'
_diffrn_ambient_temperature 120(2)
_diffrn_measured_fraction_theta_full 0.996
_diffrn_measured_fraction_theta_max 0.996
_diffrn_measurement_device_type 'Bruker SMART 1K'
_diffrn_measurement_method \w
_diffrn_radiation_monochromator graphite
_diffrn_radiation_source 'fine-focus sealed tube'
_diffrn_radiation_type MoK\a
_diffrn_radiation_wavelength 0.71073
_diffrn_reflns_av_R_equivalents 0.0270
_diffrn_reflns_av_sigmaI/netI 0.0293
_diffrn_reflns_limit_h_max 13
_diffrn_reflns_limit_h_min -13
_diffrn_reflns_limit_k_max 5
_diffrn_reflns_limit_k_min -9
_diffrn_reflns_limit_l_max 16
_diffrn_reflns_limit_l_min -16
_diffrn_reflns_number 3592
_diffrn_reflns_theta_full 28.49
_diffrn_reflns_theta_max 28.49
_diffrn_reflns_theta_min 3.34
_diffrn_standards_decay_% 0
_diffrn_standards_interval_time 0
_diffrn_standards_number 0
_exptl_absorpt_coefficient_mu 0.108
_exptl_absorpt_correction_T_max 0.9968
_exptl_absorpt_correction_T_min 0.9561
_exptl_absorpt_correction_type multi-scan
_exptl_absorpt_process_details 'SADABS (Sheldrick, 1997)'
_exptl_crystal_colour colourless
_exptl_crystal_density_diffrn 1.275
_exptl_crystal_density_method 'not measured'
_exptl_crystal_description plate
_exptl_crystal_F_000 380
_exptl_crystal_size_max 0.42
_exptl_crystal_size_mid 0.40
_exptl_crystal_size_min 0.03
_refine_diff_density_max 0.267
_refine_diff_density_min -0.167
_refine_diff_density_rms 0.042
_refine_ls_extinction_method none
_refine_ls_goodness_of_fit_ref 1.045
_refine_ls_hydrogen_treatment mixed
_refine_ls_matrix_type full
_refine_ls_number_parameters 131
_refine_ls_number_reflns 1237
_refine_ls_number_restraints 1
_refine_ls_restrained_S_all 1.044
_refine_ls_R_factor_all 0.0351
_refine_ls_R_factor_gt 0.0295
_refine_ls_shift/su_max 0.000
_refine_ls_shift/su_mean 0.000
_refine_ls_structure_factor_coef Fsqd
_refine_ls_weighting_details 'calc w=1/[\s^2^(Fo^2^)+(0.0432P)^2^+0.0000P] where P=(Fo^2^+2Fc^2^)/3'
_refine_ls_weighting_scheme calc
_refine_ls_wR_factor_gt 0.0671
_refine_ls_wR_factor_ref 0.0691
_reflns_number_gt 1123
_reflns_number_total 1237
_reflns_threshold_expression I>2\s(I)
_cod_data_source_file c0ce00481b.txt
_cod_data_source_block Ile50
_cod_depositor_comments
;

2018-06-26
Z value and formula fixed to values more according to usual
chemical conventions.                 miguel
;
_cod_original_formula_sum 'C12 H32 N2 O9'
_cod_original_formula_weight 348.40
_cod_original_formula_moiety '2(C6 H13 N O2), 2(H2 O2), H2 O'
_cod_original_formula_units_Z 2
_cod_original_sg_symbol_H-M 'C 2'
_cod_database_code 7205609

loop_
_symmetry_equiv_pos_as_xyz
'x, y, z'
'-x, y, -z'
'x+1/2, y+1/2, z'
'-x+1/2, y+1/2, -z'

loop_
_atom_site_label
_atom_site_type_symbol
_atom_site_fract_x
_atom_site_fract_y
_atom_site_fract_z
_atom_site_U_iso_or_equiv
_atom_site_adp_type
_atom_site_occupancy
_atom_site_symmetry_multiplicity
_atom_site_calc_flag
_atom_site_refinement_flags
_atom_site_disorder_assembly
_atom_site_disorder_group
O4 O 0.56143(11) 1.10848(16) 0.83431(10) 0.0200(3) Uani 1 1 d . . .
O5 O 0.54194(11) 0.81172(16) 0.86908(9) 0.0184(3) Uani 1 1 d . . .
N1 N 0.80119(15) 0.74962(18) 0.86740(12) 0.0155(3) Uani 1 1 d . . .
C1 C 0.60681(15) 0.9504(2) 0.84449(12) 0.0145(3) Uani 1 1 d . . .
C2 C 0.75468(15) 0.9270(2) 0.82047(13) 0.0147(3) Uani 1 1 d . . .
H21 H 0.8055 1.0261 0.8586 0.018 Uiso 1 1 calc R . .
C3 C 0.6891(2) 0.8535(3) 0.50491(14) 0.0301(4) Uani 1 1 d . . .
H31 H 0.6314 0.7673 0.4652 0.045 Uiso 1 1 calc R . .
H32 H 0.7794 0.8449 0.4779 0.045 Uiso 1 1 calc R . .
H33 H 0.6552 0.9765 0.4931 0.045 Uiso 1 1 calc R . .
C4 C 0.69087(18) 0.8096(3) 0.62757(13) 0.0227(4) Uani 1 1 d . . .
H41 H 0.7257 0.6856 0.6390 0.027 Uiso 1 1 calc R . .
H42 H 0.5988 0.8126 0.6536 0.027 Uiso 1 1 calc R . .
C5 C 0.77651(15) 0.9428(2) 0.69584(12) 0.0161(3) Uani 1 1 d . . .
H5 H 0.7474 1.0671 0.6735 0.019 Uiso 1 1 calc R . .
C6 C 0.92467(17) 0.9291(3) 0.67151(14) 0.0240(4) Uani 1 1 d . . .
H61 H 0.9754 1.0106 0.7204 0.036 Uiso 1 1 calc R . .
H62 H 0.9383 0.9634 0.5951 0.036 Uiso 1 1 calc R . .
H63 H 0.9550 0.8045 0.6835 0.036 Uiso 1 1 calc R . .
O1 O 0.72225(12) 0.39092(17) 0.82006(9) 0.0207(3) Uani 1 1 d . . .
O2 O 0.79510(11) 0.36602(16) 0.92598(9) 0.0182(3) Uani 1 1 d . . .
O3 O 1.0000 0.9789(2) 1.0000 0.0220(4) Uani 1 2 d S . .
H12 H 0.7922(19) 0.757(3) 0.9431(17) 0.017(5) Uiso 1 1 d . . .
H11 H 0.883(3) 0.727(3) 0.8479(19) 0.032(6) Uiso 1 1 d . . .
H13 H 0.751(2) 0.659(4) 0.8413(18) 0.026(5) Uiso 1 1 d . . .
H1 H 0.668(3) 0.304(4) 0.823(2) 0.043(7) Uiso 1 1 d . . .
H2 H 0.875(2) 0.350(3) 0.9030(17) 0.029(6) Uiso 1 1 d . . .
H3 H 1.042(3) 1.057(5) 0.955(2) 0.062(9) Uiso 1 1 d . . .

loop_
_atom_site_aniso_label
_atom_site_aniso_U_11
_atom_site_aniso_U_22
_atom_site_aniso_U_33
_atom_site_aniso_U_23
_atom_site_aniso_U_13
_atom_site_aniso_U_12
O4 0.0139(6) 0.0128(6) 0.0334(6) 0.0007(5) 0.0016(5) 0.0018(4)
O5 0.0150(5) 0.0142(6) 0.0260(6) 0.0014(5) 0.0017(4) -0.0002(4)
N1 0.0118(6) 0.0134(7) 0.0212(7) -0.0003(5) 0.0011(5) 0.0020(5)
C1 0.0123(7) 0.0151(8) 0.0161(6) -0.0011(6) 0.0000(5) 0.0012(6)
C2 0.0128(7) 0.0115(7) 0.0196(7) -0.0006(6) -0.0002(5) 0.0011(6)
C3 0.0366(10) 0.0323(11) 0.0214(8) -0.0025(8) -0.0016(7) -0.0038(9)
C4 0.0269(9) 0.0210(9) 0.0201(7) -0.0014(7) -0.0004(6) -0.0043(7)
C5 0.0145(7) 0.0145(7) 0.0193(7) 0.0018(6) 0.0021(6) 0.0006(6)
C6 0.0166(8) 0.0301(10) 0.0255(8) 0.0049(7) 0.0052(6) 0.0031(7)
O1 0.0217(6) 0.0169(6) 0.0229(5) 0.0036(5) -0.0075(4) -0.0045(5)
O2 0.0139(6) 0.0205(6) 0.0200(5) 0.0015(5) -0.0013(4) 0.0009(5)
O3 0.0205(8) 0.0193(9) 0.0262(9) 0.000 -0.0003(7) 0.000

loop_
_atom_type_symbol
_atom_type_description
_atom_type_scat_dispersion_real
_atom_type_scat_dispersion_imag
_atom_type_scat_source
C C 0.0033 0.0016 'International Tables Vol C Tables 4.2.6.8 and 6.1.1.4'
H H 0.0000 0.0000 'International Tables Vol C Tables 4.2.6.8 and 6.1.1.4'
N N 0.0061 0.0033 'International Tables Vol C Tables 4.2.6.8 and 6.1.1.4'
O O 0.0106 0.0060 'International Tables Vol C Tables 4.2.6.8 and 6.1.1.4'

loop_
_geom_angle_atom_site_label_1
_geom_angle_atom_site_label_2
_geom_angle_atom_site_label_3
_geom_angle
_geom_angle_site_symmetry_1
_geom_angle_site_symmetry_3
_geom_angle_publ_flag
C2 N1 H12 106.8(12) . . ?
C2 N1 H11 110.1(16) . . ?
H12 N1 H11 113.5(18) . . ?
C2 N1 H13 110.5(16) . . ?
H12 N1 H13 108.8(18) . . ?
H11 N1 H13 107(2) . . ?
O5 C1 O4 126.20(14) . . ?
O5 C1 C2 117.91(14) . . ?
O4 C1 C2 115.86(14) . . ?
N1 C2 C1 108.56(12) . . ?
N1 C2 C5 112.85(13) . . ?
C1 C2 C5 110.36(12) . . ?
N1 C2 H21 108.3 . . ?
C1 C2 H21 108.3 . . ?
C5 C2 H21 108.3 . . ?
C4 C3 H31 109.5 . . ?
C4 C3 H32 109.5 . . ?
H31 C3 H32 109.5 . . ?
C4 C3 H33 109.5 . . ?
H31 C3 H33 109.5 . . ?
H32 C3 H33 109.5 . . ?
C3 C4 C5 112.49(15) . . ?
C3 C4 H41 109.1 . . ?
C5 C4 H41 109.1 . . ?
C3 C4 H42 109.1 . . ?
C5 C4 H42 109.1 . . ?
H41 C4 H42 107.8 . . ?
C6 C5 C4 112.68(14) . . ?
C6 C5 C2 110.78(13) . . ?
C4 C5 C2 112.89(13) . . ?
C6 C5 H5 106.7 . . ?
C4 C5 H5 106.7 . . ?
C2 C5 H5 106.7 . . ?
C5 C6 H61 109.5 . . ?
C5 C6 H62 109.5 . . ?
H61 C6 H62 109.5 . . ?
C5 C6 H63 109.5 . . ?
H61 C6 H63 109.5 . . ?
H62 C6 H63 109.5 . . ?
O2 O1 H1 100.3(18) . . ?
O1 O2 H2 100.0(14) . . ?
H3 O3 H3 101(4) 2_757 . ?

loop_
_geom_bond_atom_site_label_1
_geom_bond_atom_site_label_2
_geom_bond_distance
_geom_bond_site_symmetry_2
_geom_bond_publ_flag
O4 C1 1.260(2) . ?
O5 C1 1.257(2) . ?
N1 C2 1.500(2) . ?
N1 H12 0.93(2) . ?
N1 H11 0.88(3) . ?
N1 H13 0.89(3) . ?
C1 C2 1.537(2) . ?
C2 C5 1.547(2) . ?
C2 H21 1.0000 . ?
C3 C4 1.530(2) . ?
C3 H31 0.9800 . ?
C3 H32 0.9800 . ?
C3 H33 0.9800 . ?
C4 C5 1.536(2) . ?
C4 H41 0.9900 . ?
C4 H42 0.9900 . ?
C5 C6 1.534(2) . ?
C5 H5 1.0000 . ?
C6 H61 0.9800 . ?
C6 H62 0.9800 . ?
C6 H63 0.9800 . ?
O1 O2 1.4764(15) . ?
O1 H1 0.84(3) . ?
O2 H2 0.87(2) . ?
O3 H3 0.91(3) 2_757 ?
O3 H3 0.91(3) . ?

loop_
_geom_hbond_atom_site_label_D
_geom_hbond_atom_site_label_H
_geom_hbond_atom_site_label_A
_geom_hbond_distance_DH
_geom_hbond_distance_HA
_geom_hbond_distance_DA
_geom_hbond_angle_DHA
_geom_hbond_site_symmetry_A
N1 H11 O4 0.88(3) 2.01(3) 2.8621(18) 162(2) 3_545
N1 H12 O2 0.93(2) 2.02(2) 2.8611(17) 150.0(17) 4_657
N1 H13 O1 0.89(3) 2.02(3) 2.8232(19) 149(2) .
O1 H1 O4 0.84(3) 1.81(3) 2.6520(18) 175(3) 1_545
O2 H2 O5 0.87(2) 1.77(2) 2.6335(16) 174(2) 3_545
O3 H3 O5 0.91(3) 2.16(3) 2.9712(19) 149(3) 3

loop_
_geom_torsion_atom_site_label_1
_geom_torsion_atom_site_label_2
_geom_torsion_atom_site_label_3
_geom_torsion_atom_site_label_4
_geom_torsion
_geom_torsion_site_symmetry_1
_geom_torsion_site_symmetry_2
_geom_torsion_site_symmetry_3
_geom_torsion_site_symmetry_4
_geom_torsion_publ_flag
O5 C1 C2 N1 -18.45(18) . . . . ?
O4 C1 C2 N1 163.51(13) . . . . ?
O5 C1 C2 C5 105.71(15) . . . . ?
O4 C1 C2 C5 -72.33(17) . . . . ?
C3 C4 C5 C6 -66.38(19) . . . . ?
C3 C4 C5 C2 167.19(15) . . . . ?
N1 C2 C5 C6 -61.17(17) . . . . ?
C1 C2 C5 C6 177.18(13) . . . . ?
N1 C2 C5 C4 66.27(18) . . . . ?
C1 C2 C5 C4 -55.38(17) . . . . ?
H1 O1 O2 H2 120(2) . . . . ?
